data_2022529
loop_
_publ_author_name
'Jiang, Tan-Lin'
'Li, Wei-Zhou'
'Gao, Qi-Feng'
'Tan, Deng-Feng'
'Pang, Jin-Ying'
'Zhang, Shu-Hua'

_publ_section_title
;
 Syntheses, crystal structures and Hirshfeld surface analysis of
 (<i>Z</i>)-3-[(3-acetyl-2-hydroxyphenyl)amino]-2-bromoprop-2-enal and a
 novel Zn^II^ complex
;
_journal_coeditor_code LF3125
_journal_issue 2
_journal_name_full 'Acta Crystallographica Section C'
_journal_page_first
;
;
_journal_paper_doi 10.1107/S2053229622000924
_journal_volume 78
_journal_year 2022
_chemical_formula_iupac 'C11 H10 Br N O3'
_chemical_formula_moiety 'C11 H10 Br N O3'
_chemical_formula_sum 'C11 H10 Br N O3'
_chemical_formula_weight 284.11
_chemical_melting_point 403.35
_chemical_name_systematic
;
(<i>Z</i>)-3-[(3-Acetyl-2-hydroxyphenyl)amino]-2-bromoprop-2-enal
;
_space_group_crystal_system triclinic
_space_group_IT_number 2
_space_group_name_Hall '-P 1'
_space_group_name_H-M_alt 'P -1'
_atom_sites_solution_hydrogens geom
_audit_creation_method SHELXL-2014
_cell_angle_alpha 85.770(2)
_cell_angle_beta 86.907(2)
_cell_angle_gamma 63.586(2)
_cell_formula_units_Z 4
_cell_length_a 9.8671(7)
_cell_length_b 10.6765(8)
_cell_length_c 11.8719(8)
_cell_measurement_reflns_used 8447
_cell_measurement_temperature 273(2)
_cell_measurement_theta_max 25.97
_cell_measurement_theta_min 3.01
_cell_volume 1116.73(14)
_computing_cell_refinement
;
SAINT (Bruker, 2016)
;
_computing_data_collection
;
APEX2 (Bruker, 2016)
;
_computing_data_reduction
;
SAINT (Bruker, 2016)
;
_computing_publication_material
;
SHELXL2014 (Sheldrick, 2015)
;
_computing_structure_refinement
;
SHELXL2014 (Sheldrick, 2015)
;
_computing_structure_solution
;
olex2.solve (Bourhis <i>et al.</i>,  2015) and OLEX2 (Dolomanov <i>et
al.</i>,  2009)
;
_diffrn_ambient_temperature 273(2)
_diffrn_detector_area_resol_mean 16.0233
_diffrn_measured_fraction_theta_full 0.983
_diffrn_measured_fraction_theta_max 0.997
_diffrn_measurement_device_type 'Bruker APEXII CCD'
_diffrn_measurement_method '\f and \w scans'
_diffrn_radiation_type MoK\a
_diffrn_radiation_wavelength 0.71073
_diffrn_reflns_av_R_equivalents 0.0314
_diffrn_reflns_av_unetI/netI 0.0270
_diffrn_reflns_limit_h_max 11
_diffrn_reflns_limit_h_min -11
_diffrn_reflns_limit_k_max 12
_diffrn_reflns_limit_k_min -12
_diffrn_reflns_limit_l_max 14
_diffrn_reflns_limit_l_min -14
_diffrn_reflns_number 19863
_diffrn_reflns_theta_full 25.242
_diffrn_reflns_theta_max 25.094
_diffrn_reflns_theta_min 3.443
_exptl_absorpt_coefficient_mu 3.671
_exptl_absorpt_correction_T_max 0.7456
_exptl_absorpt_correction_T_min 0.5334
_exptl_absorpt_correction_type multi-scan
_exptl_absorpt_process_details
;
(SADABS; Bruker, 2016)
;
_exptl_crystal_colour orange
_exptl_crystal_density_diffrn 1.690
_exptl_crystal_description irregular
_exptl_crystal_F_000 568
_exptl_crystal_size_max 0.248
_exptl_crystal_size_mid 0.151
_exptl_crystal_size_min 0.081
_refine_diff_density_max 0.376
_refine_diff_density_min -0.412
_refine_ls_extinction_method none
_refine_ls_goodness_of_fit_ref 0.998
_refine_ls_hydrogen_treatment constr
_refine_ls_matrix_type full
_refine_ls_number_parameters 292
_refine_ls_number_reflns 3956
_refine_ls_number_restraints 0
_refine_ls_restrained_S_all 0.998
_refine_ls_R_factor_all 0.0471
_refine_ls_R_factor_gt 0.0310
_refine_ls_shift/su_max 0.001
_refine_ls_shift/su_mean 0.000
_refine_ls_structure_factor_coef Fsqd
_refine_ls_weighting_details 'w=1/[\s^2^(Fo^2^)+(0.0313P)^2^+0.7701P] where P=(Fo^2^+2Fc^2^)/3'
_refine_ls_weighting_scheme calc
_refine_ls_wR_factor_gt 0.0674
_refine_ls_wR_factor_ref 0.0737
_reflns_number_gt 3058
_reflns_number_total 3956
_reflns_threshold_expression 'I > 2\s(I)'
_cod_data_source_file lf3125sup1.cif
_cod_data_source_block Sm
_cod_database_code 2022529
_shelx_space_group_comment
;
The symmetry employed for this shelxl refinement is uniquely defined
by the following loop, which should always be used as a source of
symmetry information in preference to the above space-group names.
They are only intended as comments.
;
_shelx_estimated_absorpt_t_min 0.463
_shelx_estimated_absorpt_t_max 0.755
_shelxl_version_number 2.014

loop_
_space_group_symop_operation_xyz
'x, y, z'
'-x, -y, -z'

loop_
_atom_site_type_symbol
_atom_site_label
_atom_site_fract_x
_atom_site_fract_y
_atom_site_fract_z
_atom_site_U_iso_or_equiv
_atom_site_adp_type
_atom_site_calc_flag
_atom_site_occupancy
_atom_site_disorder_assembly
_atom_site_disorder_group
Br Br1 0.16665(4) 0.62157(4) 0.72653(3) 0.05801(12) Uani d 1 . .
O O1 0.2875(3) 0.7949(3) 0.56457(19) 0.0763(7) Uani d 1 . .
N N1 0.1587(3) 0.7602(3) 0.95138(18) 0.0461(6) Uani d 1 . .
H H1 0.1350 0.6933 0.9422 0.055 Uiso calc 1 . .
C C1 0.2849(4) 0.8174(3) 0.6639(3) 0.0566(8) Uani d 1 . .
H H1A 0.3217 0.8801 0.6811 0.068 Uiso calc 1 . .
Br Br2 0.48752(5) 0.93823(4) 0.37672(3) 0.06600(13) Uani d 1 . .
O O2 0.0242(3) 0.6586(2) 1.10169(18) 0.0607(6) Uani d 1 . .
H H2 -0.0131 0.6292 1.1542 0.091 Uiso calc 1 . .
N N2 0.4378(3) 0.6752(2) 0.32647(19) 0.0431(6) Uani d 1 . .
H H2A 0.4159 0.7196 0.3875 0.052 Uiso calc 1 . .
C C2 0.2315(3) 0.7577(3) 0.7562(2) 0.0434(7) Uani d 1 . .
O O3 -0.0753(3) 0.6459(3) 1.3025(2) 0.0751(7) Uani d 1 . .
C C3 0.2167(3) 0.8032(3) 0.8615(2) 0.0452(7) Uani d 1 . .
H H3 0.2500 0.8703 0.8720 0.054 Uiso calc 1 . .
O O4 0.6521(3) 0.9619(3) 0.1490(2) 0.0838(8) Uani d 1 . .
C C4 0.1322(3) 0.8127(3) 1.0598(2) 0.0412(7) Uani d 1 . .
O O5 0.4446(3) 0.5331(2) 0.13048(15) 0.0507(5) Uani d 1 . .
H H5A 0.4402 0.4848 0.0815 0.076 Uiso calc 1 . .
C C5 0.1711(3) 0.9136(3) 1.0911(2) 0.0466(7) Uani d 1 . .
H H5 0.2171 0.9525 1.0387 0.056 Uiso calc 1 . .
O O6 0.3822(3) 0.3576(3) 0.04444(18) 0.0802(8) Uani d 1 . .
C C6 0.1419(3) 0.9575(3) 1.2007(3) 0.0516(8) Uani d 1 . .
H H6 0.1683 1.0261 1.2211 0.062 Uiso calc 1 . .
C C7 0.0749(3) 0.9010(3) 1.2792(3) 0.0496(7) Uani d 1 . .
H H7 0.0576 0.9304 1.3526 0.060 Uiso calc 1 . .
C C8 0.0609(3) 0.7567(3) 1.1384(2) 0.0432(7) Uani d 1 . .
C C9 0.0321(3) 0.7993(3) 1.2495(2) 0.0446(7) Uani d 1 . .
C C10 -0.0394(4) 0.7359(4) 1.3315(3) 0.0583(8) Uani d 1 . .
C C11 -0.0681(5) 0.7794(5) 1.4509(3) 0.0827(12) Uani d 1 . .
H H11A -0.1480 0.8730 1.4530 0.124 Uiso calc 1 . .
H H11B 0.0224 0.7765 1.4798 0.124 Uiso calc 1 . .
H H11C -0.0969 0.7167 1.4964 0.124 Uiso calc 1 . .
C C12 0.6158(4) 0.8655(4) 0.1585(3) 0.0644(10) Uani d 1 . .
H H12 0.6413 0.8089 0.0973 0.077 Uiso calc 1 . .
C C13 0.5411(3) 0.8294(3) 0.2491(2) 0.0460(7) Uani d 1 . .
C C14 0.5073(3) 0.7195(3) 0.2459(2) 0.0435(7) Uani d 1 . .
H H14 0.5358 0.6702 0.1804 0.052 Uiso calc 1 . .
C C15 0.3946(3) 0.5659(3) 0.3264(2) 0.0369(6) Uani d 1 . .
C C16 0.3950(3) 0.4978(3) 0.2302(2) 0.0371(6) Uani d 1 . .
C C17 0.3440(3) 0.5285(3) 0.4280(2) 0.0470(7) Uani d 1 . .
H H17 0.3435 0.5736 0.4922 0.056 Uiso calc 1 . .
C C18 0.2940(4) 0.4262(3) 0.4371(2) 0.0551(8) Uani d 1 . .
H H18 0.2620 0.4019 0.5068 0.066 Uiso calc 1 . .
C C19 0.2918(4) 0.3609(3) 0.3427(2) 0.0520(8) Uani d 1 . .
H H19 0.2573 0.2926 0.3484 0.062 Uiso calc 1 . .
C C20 0.3410(3) 0.3957(3) 0.2379(2) 0.0408(6) Uani d 1 . .
C C21 0.3321(4) 0.3320(3) 0.1352(3) 0.0540(8) Uani d 1 . .
C C22 0.2604(5) 0.2335(4) 0.1402(3) 0.0760(11) Uani d 1 . .
H H22A 0.2267 0.2238 0.2163 0.114 Uiso calc 1 . .
H H22B 0.1755 0.2703 0.0912 0.114 Uiso calc 1 . .
H H22C 0.3333 0.1437 0.1164 0.114 Uiso calc 1 . .

loop_
_atom_site_aniso_label
_atom_site_aniso_U_11
_atom_site_aniso_U_22
_atom_site_aniso_U_33
_atom_site_aniso_U_12
_atom_site_aniso_U_13
_atom_site_aniso_U_23
Br1 0.0756(2) 0.0634(2) 0.0491(2) -0.04348(18) 0.00968(16) -0.01078(15)
O1 0.122(2) 0.0772(17) 0.0453(14) -0.0591(16) 0.0280(14) -0.0159(12)
N1 0.0591(16) 0.0494(14) 0.0363(13) -0.0305(13) 0.0028(11) -0.0016(11)
C1 0.073(2) 0.0518(19) 0.052(2) -0.0343(17) 0.0166(16) -0.0112(15)
Br2 0.1083(3) 0.0653(2) 0.0454(2) -0.0560(2) 0.01018(18) -0.02145(16)
O2 0.0862(17) 0.0686(15) 0.0500(13) -0.0551(13) 0.0016(12) -0.0031(11)
N2 0.0586(15) 0.0395(13) 0.0375(13) -0.0271(12) 0.0038(11) -0.0078(10)
C2 0.0468(17) 0.0398(16) 0.0441(17) -0.0200(13) 0.0063(13) -0.0049(13)
O3 0.0957(19) 0.0926(19) 0.0642(15) -0.0685(16) 0.0018(13) 0.0087(13)
C3 0.0467(17) 0.0446(17) 0.0456(17) -0.0216(14) 0.0006(14) -0.0025(13)
O4 0.123(2) 0.0930(19) 0.0789(17) -0.0868(18) 0.0304(15) -0.0271(14)
C4 0.0428(16) 0.0438(16) 0.0373(16) -0.0198(13) -0.0033(13) 0.0026(13)
O5 0.0826(15) 0.0568(13) 0.0331(11) -0.0498(12) 0.0113(10) -0.0079(9)
C5 0.0503(18) 0.0512(18) 0.0454(17) -0.0298(15) 0.0031(14) 0.0004(14)
O6 0.144(2) 0.107(2) 0.0410(13) -0.1013(19) 0.0297(14) -0.0265(13)
C6 0.059(2) 0.0548(19) 0.0531(19) -0.0352(16) 0.0000(15) -0.0062(15)
C7 0.0502(18) 0.0593(19) 0.0415(16) -0.0258(16) 0.0001(14) -0.0061(14)
C8 0.0459(17) 0.0440(17) 0.0434(17) -0.0236(14) -0.0042(13) 0.0019(13)
C9 0.0431(17) 0.0521(18) 0.0405(16) -0.0235(14) -0.0029(13) 0.0034(13)
C10 0.056(2) 0.077(2) 0.0489(19) -0.0366(18) -0.0025(15) 0.0072(17)
C11 0.098(3) 0.123(3) 0.048(2) -0.070(3) 0.016(2) 0.001(2)
C12 0.091(3) 0.073(2) 0.055(2) -0.059(2) 0.0251(18) -0.0305(18)
C13 0.0609(19) 0.0490(17) 0.0404(16) -0.0341(15) 0.0078(14) -0.0176(13)
C14 0.0501(17) 0.0433(16) 0.0432(16) -0.0253(14) 0.0043(13) -0.0123(13)
C15 0.0411(16) 0.0345(14) 0.0370(15) -0.0185(12) 0.0007(12) -0.0031(12)
C16 0.0463(16) 0.0393(15) 0.0300(14) -0.0234(13) 0.0039(12) -0.0005(11)
C17 0.0602(19) 0.0537(18) 0.0326(15) -0.0297(15) 0.0037(14) -0.0096(13)
C18 0.078(2) 0.068(2) 0.0346(16) -0.0471(19) 0.0100(15) -0.0033(15)
C19 0.070(2) 0.0568(19) 0.0448(17) -0.0437(17) 0.0126(15) -0.0060(15)
C20 0.0498(17) 0.0440(16) 0.0373(15) -0.0291(14) 0.0074(13) -0.0048(12)
C21 0.075(2) 0.062(2) 0.0447(17) -0.0479(18) 0.0121(16) -0.0130(15)
C22 0.116(3) 0.101(3) 0.055(2) -0.088(3) 0.017(2) -0.022(2)

loop_
_atom_type_symbol
_atom_type_description
_atom_type_scat_dispersion_real
_atom_type_scat_dispersion_imag
_atom_type_scat_source
C C 0.0033 0.0016 'International Tables Vol C Tables 4.2.6.8 and 6.1.1.4'
H H 0.0000 0.0000 'International Tables Vol C Tables 4.2.6.8 and 6.1.1.4'
Br Br -0.2901 2.4595 'International Tables Vol C Tables 4.2.6.8 and 6.1.1.4'
N N 0.0061 0.0033 'International Tables Vol C Tables 4.2.6.8 and 6.1.1.4'
O O 0.0106 0.0060 'International Tables Vol C Tables 4.2.6.8 and 6.1.1.4'

loop_
_geom_angle_atom_site_label_1
_geom_angle_atom_site_label_2
_geom_angle_atom_site_label_3
_geom_angle_site_symmetry_1
_geom_angle_site_symmetry_3
_geom_angle
_geom_angle_publ_flag
C3 N1 C4 . . 126.9(2) ?
C3 N1 H1 . . 116.6 ?
C4 N1 H1 . . 116.6 ?
O1 C1 C2 . . 126.6(3) ?
O1 C1 H1A . . 116.7 ?
C2 C1 H1A . . 116.7 ?
C8 O2 H2 . . 109.5 ?
C14 N2 C15 . . 129.3(2) ?
C14 N2 H2A . . 115.3 ?
C15 N2 H2A . . 115.3 ?
C3 C2 C1 . . 121.4(3) ?
C3 C2 Br1 . . 120.1(2) ?
C1 C2 Br1 . . 118.3(2) ?
N1 C3 C2 . . 125.7(3) ?
N1 C3 H3 . . 117.1 ?
C2 C3 H3 . . 117.1 ?
C5 C4 C8 . . 119.5(3) ?
C5 C4 N1 . . 124.4(3) ?
C8 C4 N1 . . 116.2(2) ?
C16 O5 H5A . . 109.5 ?
C4 C5 C6 . . 120.2(3) ?
C4 C5 H5 . . 119.9 ?
C6 C5 H5 . . 119.9 ?
C7 C6 C5 . . 120.8(3) ?
C7 C6 H6 . . 119.6 ?
C5 C6 H6 . . 119.6 ?
C6 C7 C9 . . 120.4(3) ?
C6 C7 H7 . . 119.8 ?
C9 C7 H7 . . 119.8 ?
O2 C8 C4 . . 116.5(3) ?
O2 C8 C9 . . 122.7(3) ?
C4 C8 C9 . . 120.8(3) ?
C8 C9 C7 . . 118.3(3) ?
C8 C9 C10 . . 119.7(3) ?
C7 C9 C10 . . 121.9(3) ?
O3 C10 C9 . . 120.3(3) ?
O3 C10 C11 . . 119.8(3) ?
C9 C10 C11 . . 120.0(3) ?
C10 C11 H11A . . 109.5 ?
C10 C11 H11B . . 109.5 ?
H11A C11 H11B . . 109.5 ?
C10 C11 H11C . . 109.5 ?
H11A C11 H11C . . 109.5 ?
H11B C11 H11C . . 109.5 ?
O4 C12 C13 . . 128.6(3) ?
O4 C12 H12 . . 115.7 ?
C13 C12 H12 . . 115.7 ?
C14 C13 C12 . . 121.4(3) ?
C14 C13 Br2 . . 120.5(2) ?
C12 C13 Br2 . . 118.1(2) ?
N2 C14 C13 . . 126.7(3) ?
N2 C14 H14 . . 116.6 ?
C13 C14 H14 . . 116.6 ?
C17 C15 C16 . . 118.7(2) ?
C17 C15 N2 . . 117.0(2) ?
C16 C15 N2 . . 124.3(2) ?
O5 C16 C15 . . 119.3(2) ?
O5 C16 C20 . . 120.9(2) ?
C15 C16 C20 . . 119.8(2) ?
C18 C17 C15 . . 122.0(3) ?
C18 C17 H17 . . 119.0 ?
C15 C17 H17 . . 119.0 ?
C19 C18 C17 . . 119.4(3) ?
C19 C18 H18 . . 120.3 ?
C17 C18 H18 . . 120.3 ?
C18 C19 C20 . . 120.7(3) ?
C18 C19 H19 . . 119.6 ?
C20 C19 H19 . . 119.6 ?
C19 C20 C16 . . 119.3(3) ?
C19 C20 C21 . . 121.3(3) ?
C16 C20 C21 . . 119.3(2) ?
O6 C21 C20 . . 121.2(3) ?
O6 C21 C22 . . 118.9(3) ?
C20 C21 C22 . . 119.9(3) ?
C21 C22 H22A . . 109.5 ?
C21 C22 H22B . . 109.5 ?
H22A C22 H22B . . 109.5 ?
C21 C22 H22C . . 109.5 ?
H22A C22 H22C . . 109.5 ?
H22B C22 H22C . . 109.5 ?

loop_
_geom_bond_atom_site_label_1
_geom_bond_atom_site_label_2
_geom_bond_site_symmetry_2
_geom_bond_distance
_geom_bond_publ_flag
Br1 C2 . 1.890(3) ?
O1 C1 . 1.217(4) ?
N1 C3 . 1.331(3) ?
N1 C4 . 1.407(3) ?
N1 H1 . 0.8600 ?
C1 C2 . 1.421(4) ?
C1 H1A . 0.9300 ?
Br2 C13 . 1.885(3) ?
O2 C8 . 1.356(3) ?
O2 H2 . 0.8200 ?
N2 C14 . 1.327(3) ?
N2 C15 . 1.409(3) ?
N2 H2A . 0.8600 ?
C2 C3 . 1.351(4) ?
O3 C10 . 1.238(4) ?
C3 H3 . 0.9300 ?
O4 C12 . 1.228(4) ?
C4 C5 . 1.374(4) ?
C4 C8 . 1.395(4) ?
O5 C16 . 1.349(3) ?
O5 H5A . 0.8200 ?
C5 C6 . 1.387(4) ?
C5 H5 . 0.9300 ?
O6 C21 . 1.224(3) ?
C6 C7 . 1.369(4) ?
C6 H6 . 0.9300 ?
C7 C9 . 1.401(4) ?
C7 H7 . 0.9300 ?
C8 C9 . 1.399(4) ?
C9 C10 . 1.469(4) ?
C10 C11 . 1.497(5) ?
C11 H11A . 0.9600 ?
C11 H11B . 0.9600 ?
C11 H11C . 0.9600 ?
C12 C13 . 1.398(4) ?
C12 H12 . 0.9300 ?
C13 C14 . 1.359(4) ?
C14 H14 . 0.9300 ?
C15 C17 . 1.380(4) ?
C15 C16 . 1.397(4) ?
C16 C20 . 1.406(4) ?
C17 C18 . 1.380(4) ?
C17 H17 . 0.9300 ?
C18 C19 . 1.369(4) ?
C18 H18 . 0.9300 ?
C19 C20 . 1.396(4) ?
C19 H19 . 0.9300 ?
C20 C21 . 1.465(4) ?
C21 C22 . 1.502(4) ?
C22 H22A . 0.9600 ?
C22 H22B . 0.9600 ?
C22 H22C . 0.9600 ?

loop_
_geom_hbond_atom_site_label_D
_geom_hbond_atom_site_label_H
_geom_hbond_atom_site_label_A
_geom_hbond_site_symmetry_A
_geom_hbond_distance_DH
_geom_hbond_distance_HA
_geom_hbond_distance_DA
_geom_hbond_angle_DHA
_geom_hbond_publ_flag
N1 H1 Br1 . 0.86 2.69 3.127(2) 113.0 yes
O2 H2 O3 . 0.82 1.83 2.547(3) 145.6 yes
N2 H2A O1 . 0.86 2.39 3.196(3) 155.8 yes
N2 H2A Br2 . 0.86 2.72 3.160(2) 113.6 yes
C3 H3 O4 2_676 0.93 2.38 3.288(4) 166.0 yes
O5 H5A O6 . 0.82 1.78 2.513(3) 147.6 yes
C12 H12 O6 2_665 0.93 2.63 3.503(4) 157.5 yes
C14 H14 O5 . 0.93 2.16 2.794(3) 124.6 yes
C17 H17 O1 . 0.93 2.39 3.194(4) 144.6 yes

loop_
_geom_torsion_atom_site_label_1
_geom_torsion_atom_site_label_2
_geom_torsion_atom_site_label_3
_geom_torsion_atom_site_label_4
_geom_torsion_site_symmetry_1
_geom_torsion_site_symmetry_2
_geom_torsion_site_symmetry_3
_geom_torsion_site_symmetry_4
_geom_torsion
_geom_torsion_publ_flag
O1 C1 C2 C3 . . . . -171.7(3) ?
O1 C1 C2 Br1 . . . . 3.6(5) ?
C4 N1 C3 C2 . . . . -175.1(3) ?
C1 C2 C3 N1 . . . . 175.4(3) ?
Br1 C2 C3 N1 . . . . 0.1(4) ?
C3 N1 C4 C5 . . . . -3.9(5) ?
C3 N1 C4 C8 . . . . 175.9(3) ?
C8 C4 C5 C6 . . . . 1.1(4) ?
N1 C4 C5 C6 . . . . -179.2(3) ?
C4 C5 C6 C7 . . . . 0.3(5) ?
C5 C6 C7 C9 . . . . -1.1(5) ?
C5 C4 C8 O2 . . . . 179.4(3) ?
N1 C4 C8 O2 . . . . -0.3(4) ?
C5 C4 C8 C9 . . . . -1.7(4) ?
N1 C4 C8 C9 . . . . 178.6(3) ?
O2 C8 C9 C7 . . . . 179.8(3) ?
C4 C8 C9 C7 . . . . 0.9(4) ?
O2 C8 C9 C10 . . . . 0.5(4) ?
C4 C8 C9 C10 . . . . -178.3(3) ?
C6 C7 C9 C8 . . . . 0.5(4) ?
C6 C7 C9 C10 . . . . 179.7(3) ?
C8 C9 C10 O3 . . . . -0.6(5) ?
C7 C9 C10 O3 . . . . -179.8(3) ?
C8 C9 C10 C11 . . . . 179.0(3) ?
C7 C9 C10 C11 . . . . -0.2(5) ?
O4 C12 C13 C14 . . . . 179.2(4) ?
O4 C12 C13 Br2 . . . . -0.6(6) ?
C15 N2 C14 C13 . . . . 177.3(3) ?
C12 C13 C14 N2 . . . . 179.7(3) ?
Br2 C13 C14 N2 . . . . -0.5(4) ?
C14 N2 C15 C17 . . . . 170.5(3) ?
C14 N2 C15 C16 . . . . -11.8(5) ?
C17 C15 C16 O5 . . . . -179.8(3) ?
N2 C15 C16 O5 . . . . 2.5(4) ?
C17 C15 C16 C20 . . . . 1.5(4) ?
N2 C15 C16 C20 . . . . -176.1(3) ?
C16 C15 C17 C18 . . . . 0.0(4) ?
N2 C15 C17 C18 . . . . 177.8(3) ?
C15 C17 C18 C19 . . . . -1.1(5) ?
C17 C18 C19 C20 . . . . 0.6(5) ?
C18 C19 C20 C16 . . . . 0.9(5) ?
C18 C19 C20 C21 . . . . -176.8(3) ?
O5 C16 C20 C19 . . . . 179.5(3) ?
C15 C16 C20 C19 . . . . -2.0(4) ?
O5 C16 C20 C21 . . . . -2.8(4) ?
C15 C16 C20 C21 . . . . 175.8(3) ?
C19 C20 C21 O6 . . . . -176.3(3) ?
C16 C20 C21 O6 . . . . 6.0(5) ?
C19 C20 C21 C22 . . . . 3.7(5) ?
C16 C20 C21 C22 . . . . -174.0(3) ?

_cod_database_fobs_code 2022529
